data_4064842
loop_
_publ_author_name
'Szuromi, Endre'
'Klosin, Jerzy'
'Abboud, Khalil A.'

_publ_section_title
;
 Aminotroponiminato Hafnium and Zirconium Complexes: Synthesis and
 Ethylene/1-Octene Copolymerization Study
;
_journal_issue 17
_journal_name_full Organometallics
_journal_page_first 4589
_journal_paper_doi 10.1021/om200362v
_journal_volume 30
_journal_year 2011
_chemical_formula_sum 'C23 H32 N2'
_chemical_formula_weight 336.51
_chemical_name_systematic ?
_space_group_IT_number 33
_symmetry_cell_setting orthorhombic
_symmetry_space_group_name_Hall 'P 2c -2n'
_symmetry_space_group_name_H-M 'P n a 21'
_atom_sites_solution_hydrogens geom
_atom_sites_solution_primary direct
_atom_sites_solution_secondary difmap
_audit_creation_method SHELXL-97
_audit_update_record
; 
2008-08-02 # Formatted by publCIF 
;
_cell_angle_alpha 90.00
_cell_angle_beta 90.00
_cell_angle_gamma 90.00
_cell_formula_units_Z 8
_cell_length_a 16.8303(11)
_cell_length_b 11.9700(8)
_cell_length_c 20.6634(14)
_cell_measurement_reflns_used 118
_cell_measurement_temperature 173(2)
_cell_measurement_theta_max 28.0
_cell_measurement_theta_min 2.0
_cell_volume 4162.8(5)
_computing_cell_refinement 'Bruker SMART v5.624 & SAINT 6.36a (Bruker 1998)'
_computing_data_collection 'Bruker SMART v5.624 (Bruker 1998)'
_computing_data_reduction 'Bruker SHELXTL v6.14 (Bruker 2000)'
_computing_molecular_graphics 'Bruker SHELXTL v6.14'
_computing_publication_material 'Bruker SHELXTL v6.14'
_computing_structure_refinement 'Bruker SHELXTL v6.14'
_computing_structure_solution 'Bruker SHELXTL v6.14'
_diffrn_ambient_temperature 173(2)
_diffrn_measured_fraction_theta_full 1.000
_diffrn_measured_fraction_theta_max 1.000
_diffrn_measurement_device_type 'SMART CCD area detector'
_diffrn_measurement_method '\\w scans'
_diffrn_radiation_monochromator graphite
_diffrn_radiation_source 'fine-focus sealed tube'
_diffrn_radiation_type MoK\\a
_diffrn_radiation_wavelength 0.71073
_diffrn_reflns_av_R_equivalents 0.0511
_diffrn_reflns_av_sigmaI/netI 0.0510
_diffrn_reflns_limit_h_max 19
_diffrn_reflns_limit_h_min -21
_diffrn_reflns_limit_k_max 11
_diffrn_reflns_limit_k_min -15
_diffrn_reflns_limit_l_max 26
_diffrn_reflns_limit_l_min -26
_diffrn_reflns_number 27222
_diffrn_reflns_theta_full 27.50
_diffrn_reflns_theta_max 27.50
_diffrn_reflns_theta_min 1.97
_diffrn_standards_decay_% 1
_diffrn_standards_number 0
_exptl_absorpt_coefficient_mu 0.062
_exptl_absorpt_correction_T_max 0.9950
_exptl_absorpt_correction_T_min 0.9889
_exptl_absorpt_correction_type integration
_exptl_absorpt_process_details 'based on measured indexed crystal faces, Bruker SHELXTL  v6.12 (Bruker 1998)'
_exptl_crystal_colour yellow
_exptl_crystal_density_diffrn 1.074
_exptl_crystal_density_meas 0
_exptl_crystal_density_method 'not measured'
_exptl_crystal_description plates
_exptl_crystal_F_000 1472
_exptl_crystal_size_max 0.18
_exptl_crystal_size_mid 0.14
_exptl_crystal_size_min 0.08
_refine_diff_density_max 0.330
_refine_diff_density_min -0.208
_refine_diff_density_rms 0.035
_refine_ls_abs_structure_details 'Flack H D (1983), Acta Cryst. A39, 876-881'
_refine_ls_abs_structure_Flack 3(3)
_refine_ls_extinction_method none
_refine_ls_goodness_of_fit_ref 1.007
_refine_ls_hydrogen_treatment mixed
_refine_ls_matrix_type full
_refine_ls_number_parameters 457
_refine_ls_number_reflns 9489
_refine_ls_number_restraints 1
_refine_ls_restrained_S_all 1.007
_refine_ls_R_factor_all 0.0809
_refine_ls_R_factor_gt 0.0562
_refine_ls_shift/su_max 0.003
_refine_ls_shift/su_mean 0.000
_refine_ls_structure_factor_coef Fsqd
_refine_ls_weighting_details 'calc w=1/[\s^2^(Fo^2^)+(0.0685P)^2^+0.2795P] where P=(Fo^2^+2Fc^2^)/3'
_refine_ls_weighting_scheme calc
_refine_ls_wR_factor_gt 0.1248
_refine_ls_wR_factor_ref 0.1358
_reflns_number_gt 6974
_reflns_number_total 9489
_reflns_threshold_expression I>2\\s(I)
_cod_data_source_file om200362v_si_002.cif
_cod_data_source_block 13
_cod_depositor_comments
;
The following automatic conversions were performed:

'_symmetry_cell_setting' value 'Orthorhombic' changed to
'orthorhombic' according to
/home/saulius/struct/CIF-dictionaries/cif_core.dic dictionary named
'cif_core.dic' version 2.4.1 from 2010-06-29.

Automatic conversion script
Id: cif_fix_values 1715 2011-07-08 13:25:40Z adriana 
;
_cod_original_sg_symbol_H-M Pna21
_cod_database_code 4064842

loop_
_symmetry_equiv_pos_as_xyz
'x, y, z'
'-x, -y, z+1/2'
'x+1/2, -y+1/2, z'
'-x+1/2, y+1/2, z+1/2'

loop_
_atom_site_label
_atom_site_type_symbol
_atom_site_fract_x
_atom_site_fract_y
_atom_site_fract_z
_atom_site_U_iso_or_equiv
_atom_site_adp_type
_atom_site_occupancy
_atom_site_symmetry_multiplicity
_atom_site_calc_flag
_atom_site_refinement_flags
_atom_site_disorder_assembly
_atom_site_disorder_group
N1A N 0.21372(10) 0.25725(15) 0.26813(9) 0.0299(4) Uani 1 1 d . . .
N2A N 0.17939(11) 0.34465(16) 0.16095(9) 0.0336(4) Uani 1 1 d . . .
H2A H 0.2234(13) 0.3194(18) 0.1791(11) 0.025(6) Uiso 1 1 d . . .
C1A C 0.14046(12) 0.29125(18) 0.26567(10) 0.0284(5) Uani 1 1 d . . .
C2A C 0.08567(12) 0.2814(2) 0.31868(11) 0.0344(5) Uani 1 1 d . . .
H2AA H 0.1083 0.2495 0.3565 0.041 Uiso 1 1 calc R . .
C3A C 0.00737(13) 0.3089(2) 0.32517(13) 0.0409(6) Uani 1 1 d . . .
H3AA H -0.0149 0.2929 0.3664 0.049 Uiso 1 1 calc R . .
C4A C -0.04509(14) 0.3567(2) 0.28107(14) 0.0495(7) Uani 1 1 d . . .
H4AA H -0.0982 0.3678 0.2953 0.059 Uiso 1 1 calc R . .
C5A C -0.02755(14) 0.3894(2) 0.21918(14) 0.0495(7) Uani 1 1 d . . .
H5AA H -0.0707 0.4204 0.1957 0.059 Uiso 1 1 calc R . .
C6A C 0.04450(13) 0.3840(2) 0.18525(12) 0.0395(6) Uani 1 1 d . . .
H6AA H 0.0423 0.4143 0.1428 0.047 Uiso 1 1 calc R . .
C7A C 0.11845(12) 0.34230(17) 0.20245(10) 0.0304(5) Uani 1 1 d . . .
C8A C 0.24389(11) 0.20707(19) 0.32572(10) 0.0295(5) Uani 1 1 d . . .
C9A C 0.23504(12) 0.09212(19) 0.33559(10) 0.0300(5) Uani 1 1 d . . .
C10A C 0.27000(13) 0.0448(2) 0.39003(11) 0.0366(6) Uani 1 1 d . . .
H10A H 0.2648 -0.0332 0.3974 0.044 Uiso 1 1 calc R . .
C11A C 0.31227(13) 0.1093(2) 0.43359(11) 0.0416(6) Uani 1 1 d . . .
H11A H 0.3351 0.0758 0.4709 0.050 Uiso 1 1 calc R . .
C12A C 0.32118(13) 0.2219(2) 0.42289(11) 0.0396(6) Uani 1 1 d . . .
H12A H 0.3509 0.2653 0.4528 0.048 Uiso 1 1 calc R . .
C13A C 0.28773(13) 0.2736(2) 0.36928(11) 0.0331(5) Uani 1 1 d . . .
C14A C 0.19034(13) 0.0191(2) 0.28727(11) 0.0351(5) Uani 1 1 d . . .
H14A H 0.1585 0.0701 0.2591 0.042 Uiso 1 1 calc R . .
C15A C 0.24782(17) -0.0420(4) 0.24398(16) 0.0879(13) Uani 1 1 d . . .
H15A H 0.2182 -0.0883 0.2132 0.132 Uiso 1 1 calc R . .
H15B H 0.2824 -0.0896 0.2703 0.132 Uiso 1 1 calc R . .
H15C H 0.2803 0.0123 0.2203 0.132 Uiso 1 1 calc R . .
C16A C 0.13281(19) -0.0617(3) 0.31834(14) 0.0716(10) Uani 1 1 d . . .
H16A H 0.1063 -0.1056 0.2847 0.107 Uiso 1 1 calc R . .
H16B H 0.0930 -0.0199 0.3431 0.107 Uiso 1 1 calc R . .
H16C H 0.1618 -0.1118 0.3474 0.107 Uiso 1 1 calc R . .
C17A C 0.29787(15) 0.3986(2) 0.35824(12) 0.0426(6) Uani 1 1 d . . .
H17A H 0.2725 0.4160 0.3157 0.051 Uiso 1 1 calc R . .
C18A C 0.38403(17) 0.4327(2) 0.35299(18) 0.0662(8) Uani 1 1 d . . .
H18A H 0.3874 0.5135 0.3458 0.099 Uiso 1 1 calc R . .
H18B H 0.4088 0.3934 0.3166 0.099 Uiso 1 1 calc R . .
H18C H 0.4118 0.4134 0.3931 0.099 Uiso 1 1 calc R . .
C19A C 0.2548(2) 0.4667(3) 0.40868(17) 0.0701(9) Uani 1 1 d . . .
H19A H 0.2626 0.5464 0.3999 0.105 Uiso 1 1 calc R . .
H19B H 0.2758 0.4487 0.4517 0.105 Uiso 1 1 calc R . .
H19C H 0.1979 0.4492 0.4073 0.105 Uiso 1 1 calc R . .
C20A C 0.17890(14) 0.3924(2) 0.09644(11) 0.0405(6) Uani 1 1 d . A .
H20A H 0.1665 0.4731 0.0993 0.049 Uiso 1 1 calc R . .
H20B H 0.1367 0.3562 0.0704 0.049 Uiso 1 1 calc R . .
C21A C 0.25756(16) 0.3771(2) 0.06329(13) 0.0476(6) Uani 1 1 d . . .
H21A H 0.3007 0.4024 0.0924 0.057 Uiso 0.785(15) 1 calc PR A 1
H21B H 0.2592 0.4239 0.0238 0.057 Uiso 0.785(15) 1 calc PR A 1
H21C H 0.2471 0.3944 0.0172 0.057 Uiso 0.215(15) 1 d PR A 2
H21D H 0.2913 0.4388 0.0795 0.057 Uiso 0.215(15) 1 d PR A 2
C22A C 0.2716(3) 0.2538(3) 0.0447(2) 0.0453(12) Uiso 0.785(15) 1 d P A 1
H22A H 0.2270 0.2265 0.0177 0.054 Uiso 0.785(15) 1 calc PR A 1
H22B H 0.2744 0.2073 0.0842 0.054 Uiso 0.785(15) 1 calc PR A 1
C23A C 0.3511(3) 0.2449(4) 0.0063(2) 0.0541(13) Uiso 0.785(15) 1 d P A 1
H23A H 0.3611 0.1666 -0.0050 0.081 Uiso 0.785(15) 1 calc PR A 1
H23B H 0.3948 0.2730 0.0330 0.081 Uiso 0.785(15) 1 calc PR A 1
H23C H 0.3474 0.2895 -0.0334 0.081 Uiso 0.785(15) 1 calc PR A 1
C22C C 0.2992(13) 0.2681(14) 0.0577(9) 0.054(4) Uiso 0.215(15) 1 d P A 2
H22C H 0.3489 0.2726 0.0832 0.065 Uiso 0.215(15) 1 calc PR A 2
H22D H 0.2654 0.2103 0.0782 0.065 Uiso 0.215(15) 1 calc PR A 2
C23C C 0.3198(13) 0.2293(13) -0.0082(8) 0.054(5) Uiso 0.215(15) 1 d P A 2
H23D H 0.3537 0.1629 -0.0053 0.081 Uiso 0.215(15) 1 calc PR A 2
H23E H 0.3484 0.2887 -0.0312 0.081 Uiso 0.215(15) 1 calc PR A 2
H23F H 0.2711 0.2107 -0.0319 0.081 Uiso 0.215(15) 1 calc PR A 2
N1B N 0.02454(10) 0.75242(15) 0.15714(9) 0.0293(4) Uani 1 1 d . . .
N2B N 0.05458(12) 0.66519(16) 0.26522(9) 0.0356(4) Uani 1 1 d . . .
H2B H 0.0123(14) 0.692(2) 0.2501(11) 0.032(6) Uiso 1 1 d . . .
C1B C 0.09769(12) 0.71702(17) 0.16129(10) 0.0281(4) Uani 1 1 d . . .
C2B C 0.15344(12) 0.7243(2) 0.10871(11) 0.0367(5) Uani 1 1 d . . .
H2BA H 0.1319 0.7548 0.0701 0.044 Uiso 1 1 calc R . .
C3B C 0.23170(13) 0.6953(2) 0.10434(13) 0.0444(6) Uani 1 1 d . . .
H3BA H 0.2554 0.7091 0.0634 0.053 Uiso 1 1 calc R . .
C4B C 0.28280(14) 0.6485(2) 0.15047(15) 0.0521(7) Uani 1 1 d . . .
H4BA H 0.3366 0.6376 0.1379 0.063 Uiso 1 1 calc R . .
C5B C 0.26246(15) 0.6168(2) 0.21189(15) 0.0544(7) Uani 1 1 d . . .
H5BA H 0.3046 0.5852 0.2364 0.065 Uiso 1 1 calc R . .
C6B C 0.19015(14) 0.6234(2) 0.24445(12) 0.0440(6) Uani 1 1 d . . .
H6BA H 0.1907 0.5934 0.2870 0.053 Uiso 1 1 calc R . .
C7B C 0.11735(13) 0.66646(18) 0.22510(10) 0.0318(5) Uani 1 1 d . . .
C8B C -0.00579(11) 0.79785(19) 0.09874(10) 0.0296(5) Uani 1 1 d . . .
C9B C -0.04790(13) 0.7280(2) 0.05611(11) 0.0348(5) Uani 1 1 d . . .
C10B C -0.08497(14) 0.7753(2) 0.00252(11) 0.0402(6) Uani 1 1 d . . .
H10B H -0.1145 0.7290 -0.0260 0.048 Uiso 1 1 calc R . .
C11B C -0.07947(14) 0.8885(2) -0.00981(11) 0.0438(6) Uani 1 1 d . . .
H11B H -0.1049 0.9195 -0.0467 0.053 Uiso 1 1 calc R . .
C12B C -0.03678(14) 0.9566(2) 0.03186(12) 0.0412(6) Uani 1 1 d . . .
H12B H -0.0329 1.0343 0.0229 0.049 Uiso 1 1 calc R . .
C13B C 0.00063(13) 0.9135(2) 0.08661(11) 0.0333(5) Uani 1 1 d . . .
C14B C -0.05479(15) 0.6032(2) 0.06886(12) 0.0430(6) Uani 1 1 d . . .
H14B H -0.0212 0.5860 0.1075 0.052 Uiso 1 1 calc R . .
C15B C -0.13892(17) 0.5681(2) 0.08481(14) 0.0583(7) Uani 1 1 d . . .
H15D H -0.1586 0.6125 0.1213 0.087 Uiso 1 1 calc R . .
H15E H -0.1396 0.4887 0.0964 0.087 Uiso 1 1 calc R . .
H15F H -0.1730 0.5803 0.0470 0.087 Uiso 1 1 calc R . .
C16B C -0.02211(17) 0.5355(3) 0.01222(16) 0.0624(9) Uani 1 1 d . . .
H16D H -0.0275 0.4556 0.0216 0.094 Uiso 1 1 calc R . .
H16E H 0.0341 0.5537 0.0058 0.094 Uiso 1 1 calc R . .
H16F H -0.0519 0.5536 -0.0271 0.094 Uiso 1 1 calc R . .
C17B C 0.04426(14) 0.9900(2) 0.13357(12) 0.0395(6) Uani 1 1 d . . .
H17B H 0.0774 0.9412 0.1621 0.047 Uiso 1 1 calc R . .
C18B C -0.01398(18) 1.0507(3) 0.17679(18) 0.0829(12) Uani 1 1 d . . .
H18D H 0.0151 1.0997 0.2065 0.124 Uiso 1 1 calc R . .
H18E H -0.0448 0.9962 0.2018 0.124 Uiso 1 1 calc R . .
H18F H -0.0501 1.0956 0.1501 0.124 Uiso 1 1 calc R . .
C19B C 0.0996(2) 1.0704(3) 0.10090(16) 0.0807(11) Uani 1 1 d . . .
H19D H 0.1258 1.1170 0.1336 0.121 Uiso 1 1 calc R . .
H19E H 0.0695 1.1180 0.0712 0.121 Uiso 1 1 calc R . .
H19F H 0.1399 1.0287 0.0766 0.121 Uiso 1 1 calc R . .
C20B C 0.05123(17) 0.6148(2) 0.32888(13) 0.0502(7) Uani 1 1 d . B .
H20C H 0.0895 0.6526 0.3579 0.060 Uiso 1 1 calc R . .
H20D H 0.0664 0.5350 0.3259 0.060 Uiso 1 1 calc R . .
C21B C -0.0317(2) 0.6244(3) 0.35669(14) 0.0682(9) Uani 1 1 d . . .
H21A H -0.0288 0.5906 0.4003 0.082 Uiso 0.430(7) 1 calc PR B 3
H21B H -0.0652 0.5738 0.3304 0.082 Uiso 0.430(7) 1 calc PR B 3
H21C H -0.0385 0.5716 0.3931 0.082 Uiso 0.570(7) 1 d PR B 4
H21D H -0.0724 0.6080 0.3234 0.082 Uiso 0.570(7) 1 d PR B 4
C22B C -0.0807(4) 0.7324(5) 0.3649(3) 0.0484(19) Uiso 0.430(7) 1 d P B 3
H22E H -0.1375 0.7149 0.3716 0.058 Uiso 0.430(7) 1 calc PR B 3
H22F H -0.0755 0.7808 0.3262 0.058 Uiso 0.430(7) 1 calc PR B 3
C23B C -0.0451(4) 0.7906(7) 0.4256(4) 0.065(2) Uiso 0.430(7) 1 d P B 3
H23G H -0.0728 0.8614 0.4332 0.097 Uiso 0.430(7) 1 calc PR B 3
H23H H 0.0116 0.8052 0.4184 0.097 Uiso 0.430(7) 1 calc PR B 3
H23I H -0.0515 0.7419 0.4633 0.097 Uiso 0.430(7) 1 calc PR B 3
C22D C -0.0389(3) 0.7466(4) 0.3810(3) 0.0484(14) Uiso 0.570(7) 1 d P B 4
H22G H 0.0047 0.7642 0.4114 0.058 Uiso 0.570(7) 1 calc PR B 4
H22H H -0.0362 0.7993 0.3441 0.058 Uiso 0.570(7) 1 calc PR B 4
C23D C -0.1190(3) 0.7558(5) 0.4148(3) 0.070(2) Uiso 0.570(7) 1 d P B 4
H23J H -0.1263 0.8322 0.4308 0.105 Uiso 0.570(7) 1 calc PR B 4
H23K H -0.1207 0.7035 0.4513 0.105 Uiso 0.570(7) 1 calc PR B 4
H23L H -0.1615 0.7377 0.3842 0.105 Uiso 0.570(7) 1 calc PR B 4

loop_
_atom_site_aniso_label
_atom_site_aniso_U_11
_atom_site_aniso_U_22
_atom_site_aniso_U_33
_atom_site_aniso_U_23
_atom_site_aniso_U_13
_atom_site_aniso_U_12
N1A 0.0304(9) 0.0341(11) 0.0253(10) 0.0000(8) 0.0006(7) -0.0006(8)
N2A 0.0374(11) 0.0345(11) 0.0288(9) 0.0049(8) -0.0040(9) 0.0047(8)
C1A 0.0289(11) 0.0270(12) 0.0293(11) -0.0018(9) -0.0034(9) -0.0037(8)
C2A 0.0320(11) 0.0399(13) 0.0313(12) 0.0035(11) 0.0035(10) 0.0002(10)
C3A 0.0350(12) 0.0387(14) 0.0489(14) 0.0007(11) 0.0080(11) -0.0006(10)
C4A 0.0276(12) 0.0538(16) 0.0672(19) 0.0060(14) 0.0089(12) 0.0054(10)
C5A 0.0320(13) 0.0538(17) 0.0626(18) 0.0050(14) -0.0035(12) 0.0092(11)
C6A 0.0416(13) 0.0352(13) 0.0416(14) 0.0069(11) -0.0041(10) 0.0042(10)
C7A 0.0336(11) 0.0254(11) 0.0322(11) -0.0022(9) -0.0004(10) 0.0000(9)
C8A 0.0260(10) 0.0363(13) 0.0261(11) 0.0007(10) 0.0058(9) 0.0012(9)
C9A 0.0254(10) 0.0360(13) 0.0285(11) 0.0012(9) 0.0029(8) 0.0007(9)
C10A 0.0351(12) 0.0391(14) 0.0356(13) 0.0077(10) 0.0057(10) 0.0004(10)
C11A 0.0351(13) 0.0608(17) 0.0288(12) 0.0126(12) -0.0024(10) 0.0010(11)
C12A 0.0371(13) 0.0509(16) 0.0308(13) -0.0014(12) 0.0006(10) -0.0071(11)
C13A 0.0305(11) 0.0392(13) 0.0295(13) -0.0026(11) 0.0025(9) 0.0002(10)
C14A 0.0348(12) 0.0372(13) 0.0333(12) -0.0010(10) -0.0011(10) -0.0028(10)
C15A 0.0486(17) 0.143(4) 0.072(2) -0.067(2) 0.0045(15) -0.0020(19)
C16A 0.086(2) 0.078(2) 0.0504(17) -0.0119(16) 0.0044(16) -0.0469(18)
C17A 0.0510(15) 0.0379(14) 0.0387(13) -0.0029(11) -0.0076(11) -0.0039(11)
C18A 0.0603(18) 0.0430(16) 0.095(2) 0.0073(16) 0.0185(16) -0.0082(13)
C19A 0.077(2) 0.055(2) 0.078(2) -0.0043(17) 0.0219(18) 0.0092(17)
C20A 0.0553(14) 0.0379(13) 0.0282(12) 0.0074(11) -0.0001(11) 0.0076(11)
C21A 0.0650(16) 0.0379(14) 0.0398(14) 0.0108(11) 0.0093(12) 0.0081(12)
N1B 0.0283(9) 0.0322(11) 0.0275(10) 0.0012(7) -0.0014(7) 0.0003(7)
N2B 0.0418(12) 0.0366(11) 0.0285(10) 0.0054(9) -0.0035(9) 0.0040(9)
C1B 0.0333(11) 0.0223(11) 0.0287(11) -0.0026(9) -0.0046(9) -0.0035(8)
C2B 0.0351(12) 0.0389(13) 0.0363(13) -0.0050(11) -0.0007(10) 0.0002(10)
C3B 0.0335(12) 0.0482(15) 0.0517(15) -0.0008(13) 0.0078(11) -0.0033(10)
C4B 0.0288(12) 0.0499(16) 0.078(2) 0.0020(15) 0.0019(13) 0.0016(11)
C5B 0.0348(14) 0.0520(17) 0.077(2) 0.0153(15) -0.0175(14) 0.0047(11)
C6B 0.0432(14) 0.0427(15) 0.0462(15) 0.0089(12) -0.0134(11) -0.0010(11)
C7B 0.0362(12) 0.0253(12) 0.0339(12) -0.0015(9) -0.0057(10) -0.0021(9)
C8B 0.0249(10) 0.0397(13) 0.0242(11) 0.0023(10) 0.0002(8) 0.0021(9)
C9B 0.0336(11) 0.0404(13) 0.0303(13) -0.0006(11) 0.0000(9) 0.0025(10)
C10B 0.0414(13) 0.0502(15) 0.0291(13) -0.0012(11) -0.0074(10) 0.0007(11)
C11B 0.0452(14) 0.0550(17) 0.0311(12) 0.0101(12) -0.0069(11) 0.0016(12)
C12B 0.0429(13) 0.0369(14) 0.0437(14) 0.0114(11) -0.0040(11) -0.0017(11)
C13B 0.0321(11) 0.0366(13) 0.0313(11) 0.0044(10) 0.0040(9) -0.0019(9)
C14B 0.0512(14) 0.0391(14) 0.0387(13) -0.0027(11) -0.0137(11) -0.0011(11)
C15B 0.0767(19) 0.0436(16) 0.0545(16) 0.0037(13) 0.0223(15) -0.0015(13)
C16B 0.0547(17) 0.0496(19) 0.083(2) -0.0164(17) 0.0149(16) 0.0016(13)
C17B 0.0400(13) 0.0388(14) 0.0397(13) 0.0056(11) -0.0064(10) -0.0036(10)
C18B 0.0584(19) 0.110(3) 0.081(2) -0.052(2) 0.0019(17) -0.0108(18)
C19B 0.096(2) 0.080(2) 0.066(2) -0.0001(18) 0.002(2) -0.052(2)
C20B 0.0769(19) 0.0400(15) 0.0337(13) 0.0114(12) -0.0033(13) 0.0009(13)
C21B 0.109(3) 0.0536(18) 0.0419(15) 0.0175(14) 0.0302(16) 0.0181(17)

loop_
_atom_type_symbol
_atom_type_description
_atom_type_scat_dispersion_real
_atom_type_scat_dispersion_imag
_atom_type_scat_source
C C 0.0033 0.0016 'International Tables Vol C Tables 4.2.6.8 and 6.1.1.4'
H H 0.0000 0.0000 'International Tables Vol C Tables 4.2.6.8 and 6.1.1.4'
N N 0.0061 0.0033 'International Tables Vol C Tables 4.2.6.8 and 6.1.1.4'

loop_
_geom_angle_atom_site_label_1
_geom_angle_atom_site_label_2
_geom_angle_atom_site_label_3
_geom_angle
C1A N1A C8A 120.16(18)
C7A N2A C20A 126.39(19)
C7A N2A H2A 111.3(14)
C20A N2A H2A 122.0(14)
N1A C1A C2A 123.6(2)
N1A C1A C7A 113.52(18)
C2A C1A C7A 122.88(18)
C3A C2A C1A 132.4(2)
C3A C2A H2AA 113.8
C1A C2A H2AA 113.8
C2A C3A C4A 130.3(2)
C2A C3A H3AA 114.8
C4A C3A H3AA 114.8
C5A C4A C3A 126.3(2)
C5A C4A H4AA 116.9
C3A C4A H4AA 116.9
C4A C5A C6A 129.8(2)
C4A C5A H5AA 115.1
C6A C5A H5AA 115.1
C7A C6A C5A 131.6(2)
C7A C6A H6AA 114.2
C5A C6A H6AA 114.2
N2A C7A C6A 121.1(2)
N2A C7A C1A 112.36(18)
C6A C7A C1A 126.6(2)
C9A C8A C13A 121.2(2)
C9A C8A N1A 119.85(19)
C13A C8A N1A 118.7(2)
C10A C9A C8A 118.3(2)
C10A C9A C14A 120.3(2)
C8A C9A C14A 121.40(19)
C11A C10A C9A 121.1(2)
C11A C10A H10A 119.4
C9A C10A H10A 119.4
C12A C11A C10A 119.9(2)
C12A C11A H11A 120.0
C10A C11A H11A 120.0
C11A C12A C13A 121.5(2)
C11A C12A H12A 119.3
C13A C12A H12A 119.3
C12A C13A C8A 118.0(2)
C12A C13A C17A 120.8(2)
C8A C13A C17A 121.2(2)
C15A C14A C16A 110.7(3)
C15A C14A C9A 110.49(19)
C16A C14A C9A 113.86(19)
C15A C14A H14A 107.1
C16A C14A H14A 107.1
C9A C14A H14A 107.1
C14A C15A H15A 109.5
C14A C15A H15B 109.5
H15A C15A H15B 109.5
C14A C15A H15C 109.5
H15A C15A H15C 109.5
H15B C15A H15C 109.5
C14A C16A H16A 109.5
C14A C16A H16B 109.5
H16A C16A H16B 109.5
C14A C16A H16C 109.5
H16A C16A H16C 109.5
H16B C16A H16C 109.5
C19A C17A C18A 111.4(2)
C19A C17A C13A 111.9(2)
C18A C17A C13A 112.6(2)
C19A C17A H17A 106.8
C18A C17A H17A 106.8
C13A C17A H17A 106.8
C17A C18A H18A 109.5
C17A C18A H18B 109.5
H18A C18A H18B 109.5
C17A C18A H18C 109.5
H18A C18A H18C 109.5
H18B C18A H18C 109.5
C17A C19A H19A 109.5
C17A C19A H19B 109.5
H19A C19A H19B 109.5
C17A C19A H19C 109.5
H19A C19A H19C 109.5
H19B C19A H19C 109.5
N2A C20A C21A 111.49(19)
N2A C20A H20A 109.3
C21A C20A H20A 109.3
N2A C20A H20B 109.3
C21A C20A H20B 109.3
H20A C20A H20B 108.0
C22C C21A C20A 123.9(7)
C22C C21A C22A 21.3(8)
C20A C21A C22A 111.4(3)
C22C C21A H21A 88.3
C20A C21A H21A 109.4
C22A C21A H21A 109.3
C22C C21A H21B 114.8
C20A C21A H21B 109.4
C22A C21A H21B 109.4
H21A C21A H21B 108.0
C22C C21A H21C 101.0
C20A C21A H21C 104.9
C22A C21A H21C 89.3
H21A C21A H21C 130.6
H21B C21A H21C 25.0
C22C C21A H21D 114.2
C20A C21A H21D 105.2
C22A C21A H21D 135.2
H21A C21A H21D 31.3
H21B C21A H21D 80.9
H21C C21A H21D 105.8
C21A C22A C23A 108.9(4)
C21A C22A H22A 109.9
C23A C22A H22A 109.9
C21A C22A H22B 109.9
C23A C22A H22B 109.9
H22A C22A H22B 108.3
C22A C23A H23A 109.5
C22A C23A H23B 109.5
H23A C23A H23B 109.5
C22A C23A H23C 109.5
H23A C23A H23C 109.5
H23B C23A H23C 109.5
C23C C22C C21A 117.2(13)
C23C C22C H22C 108.0
C21A C22C H22C 108.0
C23C C22C H22D 108.0
C21A C22C H22D 108.0
H22C C22C H22D 107.2
C22C C23C H23D 109.5
C22C C23C H23E 109.5
H23D C23C H23E 109.5
C22C C23C H23F 109.5
H23D C23C H23F 109.5
H23E C23C H23F 109.5
C1B N1B C8B 121.32(18)
C7B N2B C20B 126.6(2)
C7B N2B H2B 115.6(16)
C20B N2B H2B 117.6(16)
N1B C1B C2B 123.1(2)
N1B C1B C7B 113.59(18)
C2B C1B C7B 123.30(18)
C3B C2B C1B 131.6(2)
C3B C2B H2BA 114.2
C1B C2B H2BA 114.2
C2B C3B C4B 130.5(2)
C2B C3B H3BA 114.8
C4B C3B H3BA 114.8
C5B C4B C3B 126.0(2)
C5B C4B H4BA 117.0
C3B C4B H4BA 117.0
C4B C5B C6B 130.6(2)
C4B C5B H5BA 114.7
C6B C5B H5BA 114.7
C7B C6B C5B 130.8(2)
C7B C6B H6BA 114.6
C5B C6B H6BA 114.6
N2B C7B C6B 120.8(2)
N2B C7B C1B 112.13(18)
C6B C7B C1B 127.1(2)
C9B C8B C13B 120.7(2)
C9B C8B N1B 119.1(2)
C13B C8B N1B 119.97(19)
C10B C9B C8B 118.9(2)
C10B C9B C14B 120.2(2)
C8B C9B C14B 120.9(2)
C11B C10B C9B 121.0(2)
C11B C10B H10B 119.5
C9B C10B H10B 119.5
C10B C11B C12B 119.8(2)
C10B C11B H11B 120.1
C12B C11B H11B 120.1
C11B C12B C13B 121.4(2)
C11B C12B H12B 119.3
C13B C12B H12B 119.3
C12B C13B C8B 118.2(2)
C12B C13B C17B 120.8(2)
C8B C13B C17B 120.9(2)
C15B C14B C9B 112.5(2)
C15B C14B C16B 110.9(2)
C9B C14B C16B 111.2(2)
C15B C14B H14B 107.3
C9B C14B H14B 107.3
C16B C14B H14B 107.3
C14B C15B H15D 109.5
C14B C15B H15E 109.5
H15D C15B H15E 109.5
C14B C15B H15F 109.5
H15D C15B H15F 109.5
H15E C15B H15F 109.5
C14B C16B H16D 109.5
C14B C16B H16E 109.5
H16D C16B H16E 109.5
C14B C16B H16F 109.5
H16D C16B H16F 109.5
H16E C16B H16F 109.5
C19B C17B C18B 111.1(3)
C19B C17B C13B 113.5(2)
C18B C17B C13B 110.7(2)
C19B C17B H17B 107.1
C18B C17B H17B 107.1
C13B C17B H17B 107.1
C17B C18B H18D 109.5
C17B C18B H18E 109.5
H18D C18B H18E 109.5
C17B C18B H18F 109.5
H18D C18B H18F 109.5
H18E C18B H18F 109.5
C17B C19B H19D 109.5
C17B C19B H19E 109.5
H19D C19B H19E 109.5
C17B C19B H19F 109.5
H19D C19B H19F 109.5
H19E C19B H19F 109.5
N2B C20B C21B 110.4(2)
N2B C20B H20C 109.6
C21B C20B H20C 109.6
N2B C20B H20D 109.6
C21B C20B H20D 109.6
H20C C20B H20D 108.1
C20B C21B C22B 126.8(4)
C20B C21B C22D 105.5(3)
C22B C21B C22D 29.8(3)
C20B C21B H21A 105.6
C22B C21B H21A 105.6
C22D C21B H21A 95.5
C20B C21B H21B 105.6
C22B C21B H21B 105.6
C22D C21B H21B 135.3
H21A C21B H21B 106.1
C20B C21B H21C 110.2
C22B C21B H21C 113.0
C22D C21B H21C 110.3
H21A C21B H21C 18.4
H21B C21B H21C 87.8
C20B C21B H21D 111.1
C22B C21B H21D 82.7
C22D C21B H21D 110.9
H21A C21B H21D 125.8
H21B C21B H21D 26.3
H21C C21B H21D 108.7
C21B C22B C23B 105.0(5)
C21B C22B H22E 110.8
C23B C22B H22E 110.8
C21B C22B H22F 110.8
C23B C22B H22F 110.8
H22E C22B H22F 108.8
C22B C23B H23G 109.5
C22B C23B H23H 109.5
H23G C23B H23H 109.5
C22B C23B H23I 109.5
H23G C23B H23I 109.5
H23H C23B H23I 109.5
C23D C22D C21B 106.7(4)
C23D C22D H22G 110.4
C21B C22D H22G 110.4
C23D C22D H22H 110.4
C21B C22D H22H 110.4
H22G C22D H22H 108.6
C22D C23D H23J 109.5
C22D C23D H23K 109.5
H23J C23D H23K 109.5
C22D C23D H23L 109.5
H23J C23D H23L 109.5
H23K C23D H23L 109.5

loop_
_geom_bond_atom_site_label_1
_geom_bond_atom_site_label_2
_geom_bond_distance
N1A C1A 1.299(3)
N1A C8A 1.427(3)
N2A C7A 1.337(3)
N2A C20A 1.450(3)
N2A H2A 0.88(2)
C1A C2A 1.437(3)
C1A C7A 1.489(3)
C2A C3A 1.365(3)
C2A H2AA 0.9500
C3A C4A 1.392(4)
C3A H3AA 0.9500
C4A C5A 1.369(4)
C4A H4AA 0.9500
C5A C6A 1.402(3)
C5A H5AA 0.9500
C6A C7A 1.387(3)
C6A H6AA 0.9500
C8A C9A 1.399(3)
C8A C13A 1.410(3)
C9A C10A 1.390(3)
C9A C14A 1.526(3)
C10A C11A 1.383(3)
C10A H10A 0.9500
C11A C12A 1.374(4)
C11A H11A 0.9500
C12A C13A 1.389(3)
C12A H12A 0.9500
C13A C17A 1.522(3)
C14A C15A 1.507(4)
C14A C16A 1.511(3)
C14A H14A 1.0000
C15A H15A 0.9800
C15A H15B 0.9800
C15A H15C 0.9800
C16A H16A 0.9800
C16A H16B 0.9800
C16A H16C 0.9800
C17A C19A 1.509(4)
C17A C18A 1.511(4)
C17A H17A 1.0000
C18A H18A 0.9800
C18A H18B 0.9800
C18A H18C 0.9800
C19A H19A 0.9800
C19A H19B 0.9800
C19A H19C 0.9800
C20A C21A 1.502(3)
C20A H20A 0.9900
C20A H20B 0.9900
C21A C22C 1.486(15)
C21A C22A 1.543(5)
C21A H21A 0.9900
C21A H21B 0.9900
C21A H21C 0.9899
C21A H21D 0.9900
C22A C23A 1.560(7)
C22A H22A 0.9900
C22A H22B 0.9900
C23A H23A 0.9800
C23A H23B 0.9800
C23A H23C 0.9800
C22C C23C 1.48(2)
C22C H22C 0.9900
C22C H22D 0.9900
C23C H23D 0.9800
C23C H23E 0.9800
C23C H23F 0.9800
N1B C1B 1.305(3)
N1B C8B 1.419(3)
N2B C7B 1.343(3)
N2B C20B 1.448(3)
N2B H2B 0.84(2)
C1B C2B 1.438(3)
C1B C7B 1.488(3)
C2B C3B 1.365(3)
C2B H2BA 0.9500
C3B C4B 1.401(4)
C3B H3BA 0.9500
C4B C5B 1.368(4)
C4B H4BA 0.9500
C5B C6B 1.393(4)
C5B H5BA 0.9500
C6B C7B 1.388(3)
C6B H6BA 0.9500
C8B C9B 1.406(3)
C8B C13B 1.411(3)
C9B C10B 1.391(3)
C9B C14B 1.521(3)
C10B C11B 1.382(4)
C10B H10B 0.9500
C11B C12B 1.386(3)
C11B H11B 0.9500
C12B C13B 1.394(3)
C12B H12B 0.9500
C13B C17B 1.523(3)
C14B C15B 1.514(4)
C14B C16B 1.527(4)
C14B H14B 1.0000
C15B H15D 0.9800
C15B H15E 0.9800
C15B H15F 0.9800
C16B H16D 0.9800
C16B H16E 0.9800
C16B H16F 0.9800
C17B C19B 1.500(4)
C17B C18B 1.512(4)
C17B H17B 1.0000
C18B H18D 0.9800
C18B H18E 0.9800
C18B H18F 0.9800
C19B H19D 0.9800
C19B H19E 0.9800
C19B H19F 0.9800
C20B C21B 1.514(4)
C20B H20C 0.9900
C20B H20D 0.9900
C21B C22B 1.542(7)
C21B C22D 1.550(6)
C21B H21A 0.9900
C21B H21B 0.9900
C21B H21C 0.9900
C21B H21D 0.9900
C22B C23B 1.555(11)
C22B H22E 0.9900
C22B H22F 0.9900
C23B H23G 0.9800
C23B H23H 0.9800
C23B H23I 0.9800
C22D C23D 1.523(8)
C22D H22G 0.9900
C22D H22H 0.9900
C23D H23J 0.9800
C23D H23K 0.9800
C23D H23L 0.9800

loop_
_geom_hbond_atom_site_label_D
_geom_hbond_atom_site_label_H
_geom_hbond_atom_site_label_A
_geom_hbond_distance_DH
_geom_hbond_distance_HA
_geom_hbond_distance_DA
_geom_hbond_angle_DHA
N2A H2A N1A 0.88(2) 1.99(2) 2.517(3) 116.8(17)
N2B H2B N1B 0.84(2) 2.06(2) 2.517(3) 113.3(19)
